data_7007347
loop_
_publ_author_name
'Greco, Nicholas J.'
'Hysell, Michelle'
'Goldenberg, Joseph R.'
'Rheingold, Arnold L.'
'Tor, Yitzhak'

_publ_section_title
;
 Alkyne-containing chelating ligands: synthesis, properties and metal
 coordination of 1,2-di(quinolin-8-yl)ethyne.
;
_journal_issue 19
_journal_name_full 'Dalton transactions (Cambridge, England : 2003)'
_journal_page_first 2288
_journal_page_last 2290
_journal_paper_doi 10.1039/b603983a
_journal_year 2006
_chemical_formula_sum 'C20 H12 N2'
_chemical_formula_weight 280.32
_chemical_name_systematic
;
?
;
_space_group_IT_number 15
_symmetry_cell_setting monoclinic
_symmetry_space_group_name_Hall '-C 2yc'
_symmetry_space_group_name_H-M 'C 1 2/c 1'
_atom_sites_solution_hydrogens geom
_atom_sites_solution_primary direct
_atom_sites_solution_secondary difmap
_audit_creation_method SHELXL-97
_cell_angle_alpha 90.00
_cell_angle_beta 117.362(4)
_cell_angle_gamma 90.00
_cell_formula_units_Z 4
_cell_length_a 15.582(5)
_cell_length_b 8.095(3)
_cell_length_c 12.481(4)
_cell_measurement_reflns_used 1699
_cell_measurement_temperature 208(2)
_cell_measurement_theta_max 27.96
_cell_measurement_theta_min 2.92
_cell_volume 1398.2(8)
_computing_cell_refinement 'Bruker SMART'
_computing_data_collection 'Bruker SMART'
_computing_data_reduction 'Bruker SAINT'
_computing_molecular_graphics ORTEP-32
_computing_publication_material WinGX
_computing_structure_refinement 'SHELXL-97 (Sheldrick, 1997)'
_computing_structure_solution SIR-2004
_diffrn_ambient_temperature 208(2)
_diffrn_measured_fraction_theta_full 0.999
_diffrn_measured_fraction_theta_max 0.965
_diffrn_measurement_device_type 'CCD area detector'
_diffrn_measurement_method 'phi and omega scans'
_diffrn_radiation_monochromator graphite
_diffrn_radiation_source 'fine-focus sealed tube'
_diffrn_radiation_type MoK\a
_diffrn_radiation_wavelength 0.71073
_diffrn_reflns_av_R_equivalents 0.0295
_diffrn_reflns_av_sigmaI/netI 0.0297
_diffrn_reflns_limit_h_max 19
_diffrn_reflns_limit_h_min -20
_diffrn_reflns_limit_k_max 10
_diffrn_reflns_limit_k_min -10
_diffrn_reflns_limit_l_max 16
_diffrn_reflns_limit_l_min -15
_diffrn_reflns_number 4647
_diffrn_reflns_theta_full 25.00
_diffrn_reflns_theta_max 28.07
_diffrn_reflns_theta_min 2.92
_exptl_absorpt_coefficient_mu 0.079
_exptl_absorpt_correction_T_max 0.9805
_exptl_absorpt_correction_T_min 0.9805
_exptl_absorpt_correction_type multi-scan
_exptl_absorpt_process_details SADABS
_exptl_crystal_colour colorless
_exptl_crystal_density_diffrn 1.332
_exptl_crystal_density_method 'not measured'
_exptl_crystal_description block
_exptl_crystal_F_000 584
_exptl_crystal_size_max 0.25
_exptl_crystal_size_mid 0.25
_exptl_crystal_size_min 0.25
_refine_diff_density_max 0.309
_refine_diff_density_min -0.145
_refine_diff_density_rms 0.045
_refine_ls_extinction_method none
_refine_ls_goodness_of_fit_ref 1.071
_refine_ls_hydrogen_treatment constr
_refine_ls_matrix_type full
_refine_ls_number_parameters 100
_refine_ls_number_reflns 1639
_refine_ls_number_restraints 0
_refine_ls_restrained_S_all 1.071
_refine_ls_R_factor_all 0.0551
_refine_ls_R_factor_gt 0.0449
_refine_ls_shift/su_max 0.000
_refine_ls_shift/su_mean 0.000
_refine_ls_structure_factor_coef Fsqd
_refine_ls_weighting_details 'calc w=1/[\s^2^(Fo^2^)+(0.0708P)^2^+0.3557P] where P=(Fo^2^+2Fc^2^)/3'
_refine_ls_weighting_scheme calc
_refine_ls_wR_factor_gt 0.1236
_refine_ls_wR_factor_ref 0.1321
_reflns_number_gt 1316
_reflns_number_total 1639
_reflns_threshold_expression >2sigma(I)
_cod_data_source_file b603983a.txt
_cod_data_source_block 1,2-(diquinolin-8-yl)ethyne
_cod_depositor_comments
;
The following automatic conversions were performed:
'_symmetry_cell_setting' value 'Monoclinic' changed to 'monoclinic'
according to '/home/saulius/struct/CIF-dictionaries/cif_core.dic'
dictionary named 'cif_core.dic' version 2.4.1 from 2010-06-29.

Automatic conversion script
Id: cif_fix_enum 1527 2010-12-29 10:47:43Z saulius 
;
_cod_original_sg_symbol_H-M C2/c
_cod_database_code 7007347

loop_
_symmetry_equiv_pos_as_xyz
'x, y, z'
'-x, y, -z+1/2'
'x+1/2, y+1/2, z'
'-x+1/2, y+1/2, -z+1/2'
'-x, -y, -z'
'x, -y, z-1/2'
'-x+1/2, -y+1/2, -z'
'x+1/2, -y+1/2, z-1/2'

loop_
_atom_site_label
_atom_site_type_symbol
_atom_site_fract_x
_atom_site_fract_y
_atom_site_fract_z
_atom_site_U_iso_or_equiv
_atom_site_adp_type
_atom_site_occupancy
_atom_site_symmetry_multiplicity
_atom_site_calc_flag
_atom_site_refinement_flags
_atom_site_disorder_assembly
_atom_site_disorder_group
C1 C 0.01009(8) -0.20340(14) 0.20942(11) 0.0334(3) Uani 1 1 d . . .
C2 C 0.03310(8) -0.20234(14) 0.11066(10) 0.0319(3) Uani 1 1 d . . .
C3 C -0.02014(9) -0.29214(15) 0.00791(11) 0.0382(3) Uani 1 1 d . . .
H3 H -0.0720 -0.3568 0.0027 0.046 Uiso 1 1 calc R . .
C4 C 0.00155(11) -0.28920(16) -0.08961(11) 0.0444(3) Uani 1 1 d . . .
H4 H -0.0353 -0.3529 -0.1587 0.053 Uiso 1 1 calc R . .
C5 C 0.07508(10) -0.19533(16) -0.08481(11) 0.0417(3) Uani 1 1 d . . .
H5 H 0.0883 -0.1927 -0.1511 0.050 Uiso 1 1 calc R . .
C6 C 0.13197(9) -0.10157(15) 0.01882(10) 0.0349(3) Uani 1 1 d . . .
C7 C 0.20887(10) -0.00172(18) 0.02847(12) 0.0462(4) Uani 1 1 d . . .
H7 H 0.2238 0.0063 -0.0362 0.055 Uiso 1 1 calc R . .
C8 C 0.26128(10) 0.0829(2) 0.13178(13) 0.0551(4) Uani 1 1 d . . .
H8 H 0.3127 0.1510 0.1397 0.066 Uiso 1 1 calc R . .
C9 C 0.23732(10) 0.0669(2) 0.22694(12) 0.0526(4) Uani 1 1 d . . .
H9 H 0.2756 0.1241 0.2988 0.063 Uiso 1 1 calc R . .
C10 C 0.11191(8) -0.10569(14) 0.11855(10) 0.0319(3) Uani 1 1 d . . .
N1 N 0.16583(8) -0.02163(14) 0.22281(9) 0.0409(3) Uani 1 1 d . . .

loop_
_atom_site_aniso_label
_atom_site_aniso_U_11
_atom_site_aniso_U_22
_atom_site_aniso_U_33
_atom_site_aniso_U_23
_atom_site_aniso_U_13
_atom_site_aniso_U_12
C1 0.0300(6) 0.0322(6) 0.0392(6) 0.0009(5) 0.0170(5) 0.0006(4)
C2 0.0337(6) 0.0295(6) 0.0346(6) 0.0022(4) 0.0175(5) 0.0045(4)
C3 0.0408(7) 0.0330(6) 0.0396(6) 0.0006(5) 0.0174(5) -0.0018(5)
C4 0.0575(8) 0.0381(7) 0.0342(6) -0.0044(5) 0.0181(6) -0.0026(6)
C5 0.0549(8) 0.0411(7) 0.0343(6) 0.0006(5) 0.0249(6) 0.0040(6)
C6 0.0381(6) 0.0366(6) 0.0340(6) 0.0046(5) 0.0199(5) 0.0064(5)
C7 0.0447(7) 0.0601(9) 0.0424(7) 0.0045(6) 0.0272(6) -0.0015(6)
C8 0.0447(8) 0.0729(11) 0.0516(8) -0.0003(7) 0.0256(7) -0.0192(7)
C9 0.0498(8) 0.0675(10) 0.0413(7) -0.0107(6) 0.0215(6) -0.0213(7)
C10 0.0328(6) 0.0330(6) 0.0319(6) 0.0013(4) 0.0167(5) 0.0037(5)
N1 0.0423(6) 0.0471(7) 0.0359(5) -0.0051(4) 0.0203(5) -0.0083(5)

loop_
_atom_type_symbol
_atom_type_description
_atom_type_scat_dispersion_real
_atom_type_scat_dispersion_imag
_atom_type_scat_source
C C 0.0033 0.0016 'International Tables Vol C Tables 4.2.6.8 and 6.1.1.4'
H H 0.0000 0.0000 'International Tables Vol C Tables 4.2.6.8 and 6.1.1.4'
N N 0.0061 0.0033 'International Tables Vol C Tables 4.2.6.8 and 6.1.1.4'

loop_
_geom_angle_atom_site_label_1
_geom_angle_atom_site_label_2
_geom_angle_atom_site_label_3
_geom_angle
_geom_angle_site_symmetry_1
_geom_angle_site_symmetry_3
_geom_angle_publ_flag
C1 C1 C2 179.20(15) 2 . ?
C3 C2 C10 119.24(10) . . ?
C3 C2 C1 121.18(11) . . ?
C10 C2 C1 119.58(10) . . ?
C2 C3 C4 121.18(12) . . ?
C2 C3 H3 119.4 . . ?
C4 C3 H3 119.4 . . ?
C5 C4 C3 120.48(12) . . ?
C5 C4 H4 119.8 . . ?
C3 C4 H4 119.8 . . ?
C4 C5 C6 120.42(11) . . ?
C4 C5 H5 119.8 . . ?
C6 C5 H5 119.8 . . ?
C7 C6 C5 122.79(11) . . ?
C7 C6 C10 117.55(11) . . ?
C5 C6 C10 119.66(11) . . ?
C8 C7 C6 119.39(12) . . ?
C8 C7 H7 120.3 . . ?
C6 C7 H7 120.3 . . ?
C7 C8 C9 118.71(13) . . ?
C7 C8 H8 120.6 . . ?
C9 C8 H8 120.6 . . ?
N1 C9 C8 124.80(13) . . ?
N1 C9 H9 117.6 . . ?
C8 C9 H9 117.6 . . ?
N1 C10 C6 122.63(11) . . ?
N1 C10 C2 118.36(10) . . ?
C6 C10 C2 119.00(11) . . ?
C9 N1 C10 116.88(11) . . ?

loop_
_geom_bond_atom_site_label_1
_geom_bond_atom_site_label_2
_geom_bond_distance
_geom_bond_site_symmetry_2
_geom_bond_publ_flag
C1 C1 1.191(2) 2 ?
C1 C2 1.4332(16) . ?
C2 C3 1.3724(17) . ?
C2 C10 1.4208(17) . ?
C3 C4 1.4051(18) . ?
C3 H3 0.9400 . ?
C4 C5 1.3531(19) . ?
C4 H4 0.9400 . ?
C5 C6 1.4074(18) . ?
C5 H5 0.9400 . ?
C6 C7 1.4040(18) . ?
C6 C10 1.4162(15) . ?
C7 C8 1.353(2) . ?
C7 H7 0.9400 . ?
C8 C9 1.4052(19) . ?
C8 H8 0.9400 . ?
C9 N1 1.3054(17) . ?
C9 H9 0.9400 . ?
C10 N1 1.3628(15) . ?
